data_2216486
loop_
_publ_author_name
'Ali, Hapipah M.'
'Yusnita, Juahir'
'Rizal, Mohd. Razali'
'Ng, Seik Weng'

_publ_section_title
'[2'-(5-Chloro-2-oxidobenzylidene)benzenesulfonohydrazide-\k^2^<i>N</i>,<i>O</i>][2'-(2-oxidobenzylidene)benzenesulfonohydrazide-\k^2^<i>N</i>,<i>O</i>]copper(II)'
_journal_coeditor_code HB2629
_journal_issue 12
_journal_name_full 'Acta Crystallographica Section E'
_journal_page_first m2937
_journal_page_last m2937
_journal_paper_doi 10.1107/S1600536807055663
_journal_volume 63
_journal_year 2007
_chemical_formula_iupac '[Cu (C13 H10 Cl N2 O3 S) (C13 H11 N2 O3 S)]'
_chemical_formula_moiety 'C26 H21 Cl Cu N4 O6 S2'
_chemical_formula_sum 'C26 H21 Cl Cu N4 O6 S2'
_chemical_formula_weight 648.61
_chemical_name_systematic
;
[2'-(5-Chloro-2-oxidobenzylidene)benzenesulfonohydrazide-
\k^2^<i>N</i>,<i>O</i>][2'-(2-oxidobenzylidene)benzenesulfonohydrazide-
\k^2^<i>N</i>,<i>O</i>)]copper(II)
;
_space_group_IT_number 2
_symmetry_cell_setting triclinic
_symmetry_space_group_name_Hall '-P 1'
_symmetry_space_group_name_H-M 'P -1'
_atom_sites_solution_hydrogens geom
_atom_sites_solution_primary direct
_atom_sites_solution_secondary difmap
_audit_creation_method SHELXL-97
_cell_angle_alpha 104.3930(10)
_cell_angle_beta 111.0910(10)
_cell_angle_gamma 104.6350(10)
_cell_formula_units_Z 1
_cell_length_a 7.9801(2)
_cell_length_b 9.9993(2)
_cell_length_c 10.0823(2)
_cell_measurement_reflns_used 4328
_cell_measurement_temperature 106(2)
_cell_measurement_theta_max 31.7
_cell_measurement_theta_min 2.3
_cell_volume 672.96(3)
_computing_cell_refinement 'SAINT (Bruker, 2005)'
_computing_data_collection 'APEX2 (Bruker, 2005)'
_computing_data_reduction 'SAINT (Bruker, 2005)'
_computing_molecular_graphics 'X-Seed (Barbour, 2001)'
_computing_publication_material 'publCIF (Westrip, 2007)'
_computing_structure_refinement 'SHELXL97 (Sheldrick, 1997)'
_computing_structure_solution 'SHELXS97 (Sheldrick, 1997)'
_diffrn_ambient_temperature 106(2)
_diffrn_measured_fraction_theta_full 0.980
_diffrn_measured_fraction_theta_max 0.980
_diffrn_measurement_device_type 'Bruker APEX-II diffractometer'
_diffrn_measurement_method '\f and \w scans'
_diffrn_radiation_monochromator graphite
_diffrn_radiation_source 'medium-focus sealed tube'
_diffrn_radiation_type MoK\a
_diffrn_radiation_wavelength 0.71073
_diffrn_reflns_av_R_equivalents 0.0157
_diffrn_reflns_av_sigmaI/netI 0.0214
_diffrn_reflns_limit_h_max 10
_diffrn_reflns_limit_h_min -10
_diffrn_reflns_limit_k_max 12
_diffrn_reflns_limit_k_min -12
_diffrn_reflns_limit_l_max 13
_diffrn_reflns_limit_l_min -13
_diffrn_reflns_number 6161
_diffrn_reflns_theta_full 27.50
_diffrn_reflns_theta_max 27.50
_diffrn_reflns_theta_min 2.27
_diffrn_standards_decay_% 0
_diffrn_standards_interval_count 0
_diffrn_standards_interval_time 0
_diffrn_standards_number 0
_exptl_absorpt_coefficient_mu 1.116
_exptl_absorpt_correction_T_max 0.800
_exptl_absorpt_correction_T_min 0.621
_exptl_absorpt_correction_type multi-scan
_exptl_absorpt_process_details '(SADABS; Sheldrick, 1996)'
_exptl_crystal_colour Gold
_exptl_crystal_density_diffrn 1.600
_exptl_crystal_density_method 'not measured'
_exptl_crystal_description 'Irregular block'
_exptl_crystal_F_000 331
_exptl_crystal_size_max 0.55
_exptl_crystal_size_mid 0.40
_exptl_crystal_size_min 0.21
_refine_diff_density_max 0.465
_refine_diff_density_min -0.368
_refine_ls_extinction_method none
_refine_ls_goodness_of_fit_ref 1.197
_refine_ls_hydrogen_treatment mixed
_refine_ls_matrix_type full
_refine_ls_number_parameters 191
_refine_ls_number_reflns 3026
_refine_ls_number_restraints 1
_refine_ls_restrained_S_all 1.197
_refine_ls_R_factor_all 0.0367
_refine_ls_R_factor_gt 0.0307
_refine_ls_shift/su_max 0.001
_refine_ls_shift/su_mean <0.001
_refine_ls_structure_factor_coef Fsqd
_refine_ls_weighting_details 'calc w=1/[\s^2^(Fo^2^)+(0.0623P)^2^+0.3245P] where P=(Fo^2^+2Fc^2^)/3'
_refine_ls_weighting_scheme calc
_refine_ls_wR_factor_gt 0.0964
_refine_ls_wR_factor_ref 0.1143
_reflns_number_gt 2769
_reflns_number_total 3026
_reflns_threshold_expression I>2\s(I)
_cod_data_source_file hb2629.cif
_cod_data_source_block I
_cod_depositor_comments
;
The following automatic conversions were performed:
'_symmetry_cell_setting' value 'Triclinic' changed to 'triclinic'
according to '/home/saulius/struct/CIF-dictionaries/cif_core.dic'
dictionary named 'cif_core.dic' version 2.4.1 from 2010-06-29.

Automatic conversion script
Id: cif_fix_enum 1527 2010-12-29 10:47:43Z saulius 

The following automatic conversions were performed:

'_symmetry_cell_setting' value 'Triclinic' changed to 'triclinic'
according to /home/saulius/struct/CIF-dictionaries/cif_core.dic
dictionary named 'cif_core.dic' version 2.4.1 from 2010-06-29.

Automatic conversion script
Id: cif_fix_values 1715 2011-07-08 13:25:40Z adriana 
;
_cod_database_code 2216486
_cod_database_fobs_code 2216486

loop_
_symmetry_equiv_pos_as_xyz
'x, y, z'
'-x, -y, -z'

loop_
_atom_site_type_symbol
_atom_site_label
_atom_site_fract_x
_atom_site_fract_y
_atom_site_fract_z
_atom_site_U_iso_or_equiv
_atom_site_adp_type
_atom_site_calc_flag
_atom_site_refinement_flags
_atom_site_occupancy
_atom_site_disorder_assembly
_atom_site_disorder_group
Cu Cu1 0.5000 0.5000 0.5000 0.02500(14) Uani d S 1 . .
Cl Cl1 0.1626(2) -0.10643(15) -0.20334(14) 0.0409(3) Uani d P 0.50 A 1
S S1 0.45362(9) 0.19783(6) 0.68120(8) 0.03327(17) Uani d . 1 . .
O O1 0.2978(2) 0.41982(17) 0.2953(2) 0.0307(4) Uani d . 1 . .
N N1 0.5095(3) 0.3035(2) 0.4831(2) 0.0280(4) Uani d . 1 . .
N N2 0.6053(3) 0.2800(2) 0.6200(3) 0.0313(4) Uani d D 1 . .
H H2N 0.691(4) 0.363(2) 0.695(3) 0.042(8) Uiso d D 1 . .
O O2 0.3354(3) 0.05096(19) 0.5676(3) 0.0431(5) Uani d . 1 . .
O O3 0.5800(3) 0.2193(2) 0.8345(3) 0.0469(5) Uani d . 1 . .
C C1 0.2593(3) 0.2975(3) 0.1829(3) 0.0316(5) Uani d . 1 A .
C C2 0.1386(4) 0.2744(3) 0.0309(3) 0.0391(6) Uani d . 1 . .
H H2 0.0805 0.3440 0.0118 0.047 Uiso calc R 1 . .
C C3 0.1027(5) 0.1518(3) -0.0915(3) 0.0448(7) Uani d . 1 A .
H H3 0.0224 0.1390 -0.1934 0.054 Uiso calc R 1 . .
C C4 0.1844(5) 0.0473(3) -0.0649(4) 0.0478(7) Uani d . 1 . .
H H4 0.1626 -0.0349 -0.1493 0.057 Uiso calc PR 0.50 A 2
C C5 0.2947(4) 0.0620(3) 0.0803(4) 0.0422(6) Uani d . 1 A .
H H5 0.3449 -0.0122 0.0967 0.051 Uiso calc R 1 . .
C C6 0.3359(4) 0.1868(2) 0.2076(3) 0.0325(5) Uani d . 1 . .
C C7 0.4457(3) 0.1906(2) 0.3564(3) 0.0319(5) Uani d . 1 A .
H H7 0.4740 0.1051 0.3635 0.038 Uiso calc R 1 . .
C C8 0.3039(3) 0.2999(3) 0.6841(3) 0.0313(5) Uani d . 1 . .
C C9 0.1162(4) 0.2416(3) 0.5700(4) 0.0416(6) Uani d . 1 . .
H H9 0.0649 0.1455 0.4920 0.050 Uiso calc R 1 . .
C C10 0.0038(4) 0.3275(4) 0.5720(4) 0.0526(8) Uani d . 1 . .
H H10 -0.1263 0.2896 0.4945 0.063 Uiso calc R 1 . .
C C11 0.0797(4) 0.4675(4) 0.6855(4) 0.0486(7) Uani d . 1 . .
H H11 0.0015 0.5252 0.6848 0.058 Uiso calc R 1 . .
C C12 0.2683(4) 0.5243(3) 0.8000(4) 0.0412(6) Uani d . 1 . .
H H12 0.3194 0.6202 0.8781 0.049 Uiso calc R 1 . .
C C13 0.3824(4) 0.4401(3) 0.7998(3) 0.0338(5) Uani d . 1 . .
H H13 0.5123 0.4777 0.8777 0.041 Uiso calc R 1 . .

loop_
_atom_site_aniso_label
_atom_site_aniso_U_11
_atom_site_aniso_U_22
_atom_site_aniso_U_33
_atom_site_aniso_U_12
_atom_site_aniso_U_13
_atom_site_aniso_U_23
Cu1 0.0256(2) 0.01650(19) 0.0427(3) 0.01142(15) 0.02107(18) 0.01444(16)
Cl1 0.0469(7) 0.0369(6) 0.0316(6) 0.0084(5) 0.0199(5) 0.0059(5)
S1 0.0386(3) 0.0245(3) 0.0532(4) 0.0176(2) 0.0279(3) 0.0238(3)
O1 0.0314(8) 0.0208(7) 0.0440(10) 0.0122(6) 0.0192(7) 0.0128(7)
N1 0.0286(9) 0.0212(9) 0.0464(11) 0.0137(7) 0.0237(9) 0.0174(8)
N2 0.0302(10) 0.0247(9) 0.0500(13) 0.0148(8) 0.0229(10) 0.0193(9)
O2 0.0498(11) 0.0220(8) 0.0711(13) 0.0155(8) 0.0365(10) 0.0228(9)
O3 0.0577(12) 0.0452(11) 0.0599(13) 0.0313(10) 0.0304(11) 0.0362(10)
C1 0.0313(11) 0.0220(10) 0.0476(14) 0.0073(9) 0.0247(11) 0.0146(10)
C2 0.0406(13) 0.0291(12) 0.0486(15) 0.0070(10) 0.0236(12) 0.0172(11)
C3 0.0509(16) 0.0360(14) 0.0426(15) 0.0014(12) 0.0267(13) 0.0138(12)
C4 0.0613(18) 0.0286(12) 0.0585(18) 0.0068(12) 0.0434(16) 0.0101(12)
C5 0.0540(16) 0.0243(11) 0.0586(18) 0.0116(11) 0.0406(15) 0.0122(12)
C6 0.0341(12) 0.0198(10) 0.0507(15) 0.0083(9) 0.0282(11) 0.0126(10)
C7 0.0330(12) 0.0196(10) 0.0563(15) 0.0135(9) 0.0300(12) 0.0165(10)
C8 0.0338(12) 0.0271(11) 0.0507(14) 0.0154(9) 0.0297(11) 0.0225(11)
C9 0.0356(13) 0.0345(13) 0.0595(17) 0.0111(11) 0.0297(13) 0.0152(12)
C10 0.0296(13) 0.0598(19) 0.074(2) 0.0210(13) 0.0277(14) 0.0238(17)
C11 0.0444(15) 0.0522(17) 0.077(2) 0.0316(14) 0.0429(16) 0.0316(16)
C12 0.0517(16) 0.0337(13) 0.0593(17) 0.0220(12) 0.0412(14) 0.0201(12)
C13 0.0374(12) 0.0312(12) 0.0470(14) 0.0154(10) 0.0280(11) 0.0207(11)

loop_
_atom_type_symbol
_atom_type_description
_atom_type_scat_dispersion_real
_atom_type_scat_dispersion_imag
_atom_type_scat_source
C C 0.0033 0.0016 'International Tables Vol C Tables 4.2.6.8 and 6.1.1.4'
H H 0.0000 0.0000 'International Tables Vol C Tables 4.2.6.8 and 6.1.1.4'
N N 0.0061 0.0033 'International Tables Vol C Tables 4.2.6.8 and 6.1.1.4'
O O 0.0106 0.0060 'International Tables Vol C Tables 4.2.6.8 and 6.1.1.4'
S S 0.1246 0.1234 'International Tables Vol C Tables 4.2.6.8 and 6.1.1.4'
Cl Cl 0.1484 0.1585 'International Tables Vol C Tables 4.2.6.8 and 6.1.1.4'
Cu Cu 0.3201 1.2651 'International Tables Vol C Tables 4.2.6.8 and 6.1.1.4'

loop_
_geom_angle_atom_site_label_1
_geom_angle_atom_site_label_2
_geom_angle_atom_site_label_3
_geom_angle_site_symmetry_1
_geom_angle_site_symmetry_3
_geom_angle
O1 Cu1 O1 2_666 . 180.0
O1 Cu1 N1 2_666 2_666 91.01(8)
O1 Cu1 N1 . 2_666 88.99(8)
O1 Cu1 N1 2_666 . 88.99(8)
O1 Cu1 N1 . . 91.01(8)
N1 Cu1 N1 2_666 . 180.0
O2 S1 O3 . . 120.67(12)
O2 S1 N2 . . 106.95(12)
O3 S1 N2 . . 103.56(12)
O2 S1 C8 . . 108.21(12)
O3 S1 C8 . . 110.29(12)
N2 S1 C8 . . 106.12(10)
C1 O1 Cu1 . . 126.98(15)
C7 N1 N2 . . 114.94(18)
C7 N1 Cu1 . . 126.16(17)
N2 N1 Cu1 . . 118.78(15)
N1 N2 S1 . . 113.53(15)
N1 N2 H2N . . 112(2)
S1 N2 H2N . . 108(2)
O1 C1 C2 . . 119.2(2)
O1 C1 C6 . . 123.1(2)
C2 C1 C6 . . 117.7(2)
C3 C2 C1 . . 121.3(3)
C3 C2 H2 . . 119.4
C1 C2 H2 . . 119.4
C4 C3 C2 . . 120.0(3)
C4 C3 H3 . . 120.0
C2 C3 H3 . . 120.0
C5 C4 C3 . . 120.6(3)
C5 C4 Cl1 . . 113.5(2)
C3 C4 Cl1 . . 126.0(3)
C5 C4 H4 . . 119.7
C3 C4 H4 . . 119.7
C4 C5 C6 . . 120.7(3)
C4 C5 H5 . . 119.6
C6 C5 H5 . . 119.6
C5 C6 C7 . . 117.2(2)
C5 C6 C1 . . 119.6(3)
C7 C6 C1 . . 123.1(2)
N1 C7 C6 . . 124.2(2)
N1 C7 H7 . . 117.9
C6 C7 H7 . . 117.9
C9 C8 C13 . . 122.1(2)
C9 C8 S1 . . 119.4(2)
C13 C8 S1 . . 118.46(19)
C8 C9 C10 . . 118.1(3)
C8 C9 H9 . . 121.0
C10 C9 H9 . . 121.0
C11 C10 C9 . . 120.7(3)
C11 C10 H10 . . 119.7
C9 C10 H10 . . 119.7
C12 C11 C10 . . 120.6(3)
C12 C11 H11 . . 119.7
C10 C11 H11 . . 119.7
C11 C12 C13 . . 119.5(3)
C11 C12 H12 . . 120.2
C13 C12 H12 . . 120.2
C12 C13 C8 . . 119.1(3)
C12 C13 H13 . . 120.5
C8 C13 H13 . . 120.5

loop_
_geom_bond_atom_site_label_1
_geom_bond_atom_site_label_2
_geom_bond_site_symmetry_2
_geom_bond_distance
_geom_bond_publ_flag
Cu1 O1 2_666 1.9062(18) ?
Cu1 O1 . 1.9062(18) y
Cu1 N1 2_666 1.9532(17) ?
Cu1 N1 . 1.9532(17) y
Cl1 C4 . 1.721(3) ?
S1 O2 . 1.430(2) ?
S1 O3 . 1.434(2) ?
S1 N2 . 1.676(2) ?
S1 C8 . 1.760(2) ?
O1 C1 . 1.321(3) ?
N1 C7 . 1.300(3) ?
N1 N2 . 1.427(3) ?
N2 H2N . 0.87(3) ?
C1 C2 . 1.406(4) ?
C1 C6 . 1.425(3) ?
C2 C3 . 1.387(4) ?
C2 H2 . 0.9500 ?
C3 C4 . 1.395(5) ?
C3 H3 . 0.9500 ?
C4 C5 . 1.356(5) ?
C4 H4 . 0.9500 ?
C5 C6 . 1.416(4) ?
C5 H5 . 0.9500 ?
C6 C7 . 1.424(4) ?
C7 H7 . 0.9500 ?
C8 C9 . 1.375(4) ?
C8 C13 . 1.392(4) ?
C9 C10 . 1.392(4) ?
C9 H9 . 0.9500 ?
C10 C11 . 1.383(5) ?
C10 H10 . 0.9500 ?
C11 C12 . 1.383(4) ?
C11 H11 . 0.9500 ?
C12 C13 . 1.387(3) ?
C12 H12 . 0.9500 ?
C13 H13 . 0.9500 ?

loop_
_geom_hbond_atom_site_label_D
_geom_hbond_atom_site_label_H
_geom_hbond_atom_site_label_A
_geom_hbond_site_symmetry_A
_geom_hbond_distance_DH
_geom_hbond_distance_HA
_geom_hbond_distance_DA
_geom_hbond_angle_DHA
_geom_hbond_publ_flag
N2 H2N O1 2_666 0.87(3) 2.13(3) 2.723(2) 125(3) yes

loop_
_geom_torsion_atom_site_label_1
_geom_torsion_atom_site_label_2
_geom_torsion_atom_site_label_3
_geom_torsion_atom_site_label_4
_geom_torsion_site_symmetry_1
_geom_torsion
N1 Cu1 O1 C1 2_666 155.72(18)
N1 Cu1 O1 C1 . -24.28(18)
O1 Cu1 N1 C7 2_666 -159.40(19)
O1 Cu1 N1 C7 . 20.60(19)
O1 Cu1 N1 N2 2_666 16.33(15)
O1 Cu1 N1 N2 . -163.67(15)
C7 N1 N2 S1 . -85.6(2)
Cu1 N1 N2 S1 . 98.25(16)
O2 S1 N2 N1 . 65.37(18)
O3 S1 N2 N1 . -166.16(16)
C8 S1 N2 N1 . -49.98(19)
Cu1 O1 C1 C2 . -164.03(17)
Cu1 O1 C1 C6 . 15.5(3)
O1 C1 C2 C3 . 176.4(2)
C6 C1 C2 C3 . -3.1(4)
C1 C2 C3 C4 . 1.1(4)
C2 C3 C4 C5 . 1.9(4)
C2 C3 C4 Cl1 . -177.3(2)
C3 C4 C5 C6 . -2.6(4)
Cl1 C4 C5 C6 . 176.62(19)
C4 C5 C6 C7 . 177.3(2)
C4 C5 C6 C1 . 0.5(4)
O1 C1 C6 C5 . -177.2(2)
C2 C1 C6 C5 . 2.3(3)
O1 C1 C6 C7 . 6.2(3)
C2 C1 C6 C7 . -174.3(2)
N2 N1 C7 C6 . 176.1(2)
Cu1 N1 C7 C6 . -8.1(3)
C5 C6 C7 N1 . 173.5(2)
C1 C6 C7 N1 . -9.8(4)
O2 S1 C8 C9 . -10.6(2)
O3 S1 C8 C9 . -144.6(2)
N2 S1 C8 C9 . 103.9(2)
O2 S1 C8 C13 . 171.64(18)
O3 S1 C8 C13 . 37.7(2)
N2 S1 C8 C13 . -73.9(2)
C13 C8 C9 C10 . 0.2(4)
S1 C8 C9 C10 . -177.5(2)
C8 C9 C10 C11 . 0.2(5)
C9 C10 C11 C12 . -0.5(5)
C10 C11 C12 C13 . 0.5(4)
C11 C12 C13 C8 . -0.1(4)
C9 C8 C13 C12 . -0.3(4)
S1 C8 C13 C12 . 177.43(18)
